data_1525791
loop_
_publ_author_name
'Lin, J.'
'Wu, X.-S.'
'Chen, W.-M.'
'Jiang, S.-S.'

_publ_section_title
;
 Crystal structure of La Ba2 Cu3 O7 with Fe-doping
;
_journal_name_full 'Diwen Wuli Xuebao'
_journal_page_first 7
_journal_page_last 14
_journal_volume 20
_journal_year 1998
_chemical_formula_sum 'Ba2 Cu2.93 Fe0.07 La O7.12'
_chemical_name_systematic 'La Ba2 (Cu0.93 Fe0.07) Cu2 O7.12'
_space_group_IT_number 123
_symmetry_space_group_name_Hall '-P 4 2'
_symmetry_space_group_name_H-M 'P 4/m m m'
_cell_angle_alpha 90
_cell_angle_beta 90
_cell_angle_gamma 90
_cell_formula_units_Z 1
_cell_length_a 3.9212
_cell_length_b 3.9212
_cell_length_c 11.778
_cell_volume 181.096
_citation_journal_id_ASTM DWXUES
_cod_data_source_file Lin_DWXUES_1998_94.cif
_cod_data_source_block Ba2Cu2.93Fe0.07La1O7.12
_cod_original_cell_volume 181.0963
_cod_original_formula_sum 'Ba2 Cu2.93 Fe0.07 La1 O7.12'
_cod_database_code 1525791

loop_
_symmetry_equiv_pos_as_xyz
x,y,z
-y,x,z
-x,-y,z
y,-x,z
x,-y,-z
y,x,-z
-x,y,-z
-y,-x,-z
-x,-y,-z
y,-x,-z
x,y,-z
-y,x,-z
-x,y,z
-y,-x,z
x,-y,z
y,x,z

loop_
_atom_site_label
_atom_site_type_symbol
_atom_site_fract_x
_atom_site_fract_y
_atom_site_fract_z
_atom_site_occupancy
_atom_site_U_iso_or_equiv
O3 O-2 0.5 0 0.37 1 0.0
Cu1 Cu+2 0 0 0 0.93 0.0
Fe1 Fe+3 0 0 0 0.07 0.0
O2 O-2 0 0 0.143 1 0.0
Ba1 Ba+2 0.5 0.5 0.1819 1 0.0
O4 O-2 0 0 0.5 0.12 0.0
La1 La+3 0.5 0.5 0.5 1 0.0
Cu2 Cu+2 0 0 0.346 1 0.0
O1 O-2 0.5 0 0 0.5 0.0
